data_2006853
loop_
_publ_author_name
'Jayanta Kumar Ray'
'Bidhan Chandra Roy'
A.Chakraborty
'Kandasamy Chinnakali'
'Hoong-Kun Fun'

_publ_section_title
;
 6-<i>n</i>-Butylacenaphtho[1,2-<i>b</i>]benzo[<i>h</i>]quinoline
;
_journal_issue 12
_journal_name_full 'Acta Crystallographica Section C'
_journal_page_first 1864
_journal_page_last 1865
_journal_paper_doi 10.1107/S0108270197009359
_journal_volume 53
_journal_year 1997
_chemical_formula_sum 'C27 H21 N'
_chemical_formula_weight 359.45
_chemical_melting_point .149E-147
_chemical_name_systematic
;
 ?
;
_space_group_IT_number 14
_symmetry_cell_setting monoclinic
_symmetry_space_group_name_Hall '-P 2ybc'
_symmetry_space_group_name_H-M 'P 1 21/c 1'
_audit_creation_method SHELXL
_cell_angle_alpha 90.00
_cell_angle_beta 98.230(10)
_cell_angle_gamma 90.00
_cell_formula_units_Z 4
_cell_length_a 19.289(4)
_cell_length_b 6.0580(10)
_cell_length_c 16.792(3)
_cell_measurement_reflns_used 43
_cell_measurement_temperature 293(2)
_cell_measurement_theta_max 12.6
_cell_measurement_theta_min 5.3
_cell_volume 1942.0(6)
_computing_cell_refinement XSCANS
_computing_data_collection 'XSCANS (Siemens, 1994)'
_computing_data_reduction XSCANS
_computing_molecular_graphics SHELXTL/PC
_computing_structure_refinement 'SHELXL93 (Sheldrick, 1993)'
_computing_structure_solution 'SHELXTL/PC (Sheldrick, 1990)'
_diffrn_ambient_temperature 293(2)
_diffrn_measurement_device 'Siemens P4 diffractometer'
_diffrn_measurement_method '\q/2\q scans'
_diffrn_radiation_monochromator graphite
_diffrn_radiation_source 'fine-focus sealed tube'
_diffrn_radiation_type MoK\a
_diffrn_radiation_wavelength 0.71073
_diffrn_reflns_av_R_equivalents 0.0297
_diffrn_reflns_av_sigmaI/netI 0.0418
_diffrn_reflns_limit_h_max 24
_diffrn_reflns_limit_h_min -25
_diffrn_reflns_limit_k_max 1
_diffrn_reflns_limit_k_min -7
_diffrn_reflns_limit_l_max 21
_diffrn_reflns_limit_l_min -1
_diffrn_reflns_number 5788
_diffrn_reflns_theta_max 27.50
_diffrn_reflns_theta_min 1.07
_diffrn_standards_decay_% <3
_diffrn_standards_interval_count 97
_diffrn_standards_number 3
_exptl_absorpt_coefficient_mu 0.071
_exptl_absorpt_correction_type none
_exptl_crystal_colour Yellow
_exptl_crystal_density_diffrn 1.229
_exptl_crystal_density_meas ?
_exptl_crystal_description 'Rectangular slab cut from bigger crystal'
_exptl_crystal_F_000 760
_exptl_crystal_size_max 0.98
_exptl_crystal_size_mid 0.54
_exptl_crystal_size_min 0.36
_refine_diff_density_max 0.214
_refine_diff_density_min -0.163
_refine_ls_extinction_method none
_refine_ls_goodness_of_fit_all 0.891
_refine_ls_goodness_of_fit_obs 1.012
_refine_ls_hydrogen_treatment refall
_refine_ls_matrix_type full
_refine_ls_number_parameters 337
_refine_ls_number_reflns 4448
_refine_ls_number_restraints 0
_refine_ls_restrained_S_all 0.891
_refine_ls_restrained_S_obs 1.012
_refine_ls_R_factor_all 0.0769
_refine_ls_R_factor_obs .0420
_refine_ls_shift/esd_max 0.000
_refine_ls_shift/esd_mean 0.000
_refine_ls_structure_factor_coef Fsqd
_refine_ls_weighting_details 'w=1/[\s^2^(Fo^2^)+(0.0873P)^2^] where P=(Fo^2^+2Fc^2^)/3'
_refine_ls_weighting_scheme calc
_refine_ls_wR_factor_all 0.1379
_refine_ls_wR_factor_obs .1170
_reflns_number_observed 2609
_reflns_number_total 4448
_reflns_observed_criterion >2sigma(I)
_cod_data_source_file mu1329.cif
_cod_data_source_block I
_cod_depositor_comments
;
The following automatic conversions were performed:
'_symmetry_cell_setting' value 'Monoclinic' changed to 'monoclinic'
according to '/home/saulius/struct/CIF-dictionaries/cif_core.dic'
dictionary named 'cif_core.dic' version 2.4.1 from 2010-06-29.

Automatic conversion script
Id: cif_fix_enum 1527 2010-12-29 10:47:43Z saulius 

The following automatic conversions were performed:

'_symmetry_cell_setting' value 'Monoclinic' changed to 'monoclinic'
according to /home/saulius/struct/CIF-dictionaries/cif_core.dic
dictionary named 'cif_core.dic' version 2.4.1 from
2010-06-29.

'_exptl_absorpt_correction_type' value 'None' changed to
'none' according to
/home/saulius/struct/CIF-dictionaries/cif_core.dic dictionary named
'cif_core.dic' version 2.4.1 from 2010-06-29.

Automatic conversion script
Id: cif_fix_values 1715 2011-07-08 13:25:40Z adriana 

The following automatic conversions were performed:

'_exptl_crystal_density_meas' value 'not measured' was changed to '?'
- the value is perceived as not measured.

Automatic conversion script
Id: cif_fix_values 3008 2015-01-20 13:52:24Z robertas 

The following automatic conversions were performed:

'_refine_ls_weighting_scheme' value 'calc
w=1/[\s^2^(Fo^2^)+(0.0873P)^2^] where P=(Fo^2^+2Fc^2^)/3' was changed
to 'calc'. New tag '_refine_ls_weighting_details' was created. The
value of the new tag was set to 'w=1/[\s^2^(Fo^2^)+(0.0873P)^2^]
where P=(Fo^2^+2Fc^2^)/3'.

Automatic conversion script
Id: cif_fix_values 3143 2015-03-26 13:38:13Z robertas 
;
_cod_original_sg_symbol_H-M 'P 21/c'
_cod_database_code 2006853

loop_
_symmetry_equiv_pos_as_xyz
'x, y, z'
'-x, y+1/2, -z+1/2'
'-x, -y, -z'
'x, -y-1/2, z-1/2'

loop_
_atom_site_aniso_label
_atom_site_aniso_U_11
_atom_site_aniso_U_22
_atom_site_aniso_U_33
_atom_site_aniso_U_12
_atom_site_aniso_U_13
_atom_site_aniso_U_23
N .0600(7) .0424(6) .0480(6) -.0005(5) .0003(5) -.0024(5)
C1 .0603(8) .0433(7) .0450(7) -.0015(6) -.0031(6) -.0037(6)
C2 .0692(9) .0474(7) .0436(7) -.0064(7) -.0024(6) -.0029(6)
C3 .0724(10) .0647(10) .0551(8) -.0067(9) .0053(7) .0012(8)
C4 .0816(12) .0864(13) .0665(10) -.0182(11) .0143(9) .0008(10)
C5 .108(2) .0791(13) .0593(10) -.0245(12) .0108(10) .0069(10)
C6 .1070(15) .0596(10) .0536(9) -.0132(10) -.0024(9) .0089(8)
C7 .0837(11) .0479(8) .0459(7) -.0064(8) -.0071(7) -.0001(7)
C8 .0867(12) .0479(8) .0603(9) .0064(8) -.0133(8) .0032(8)
C9 .0676(10) .0511(8) .0643(9) .0064(8) -.0070(8) -.0032(8)
C10 .0617(8) .0455(7) .0506(8) .0000(6) -.0055(6) -.0062(6)
C11 .0543(8) .0539(8) .0550(8) .0020(7) .0012(7) -.0075(7)
C12 .0602(8) .0461(7) .0472(7) -.0031(6) .0013(6) -.0064(6)
C13 .0677(9) .0540(8) .0466(7) -.0077(7) .0023(7) -.0063(7)
C14 .0726(10) .0761(11) .0563(9) -.0117(9) .0102(8) -.0060(8)
C15 .0865(13) .0883(13) .0627(10) -.0212(11) .0120(9) .0044(10)
C16 .1018(14) .0711(11) .0532(9) -.0293(11) .0073(9) .0054(9)
C17 .0880(11) .0497(8) .0471(8) -.0110(8) -.0042(7) -.0017(7)
C18 .0713(9) .0472(8) .0438(7) -.0090(7) .0008(6) -.0038(6)
C19 .0653(9) .0421(7) .0467(7) -.0002(6) -.0022(6) -.0039(6)
C20 .0599(8) .0398(7) .0451(7) -.0023(6) -.0021(6) -.0039(6)
C21 .1026(14) .0494(9) .0532(9) -.0075(9) -.0039(9) .0030(8)
C22 .0883(12) .0518(9) .0615(9) .0125(9) -.0102(9) -.0015(8)
C23 .0714(9) .0464(7) .0504(7) .0028(7) -.0049(7) -.0055(7)
C24 .0710(10) .0638(10) .0627(10) .0136(8) .0001(8) -.0016(9)
C25 .0760(12) .102(2) .0837(13) -.0099(12) .0057(10) -.0085(13)
C26 .0827(14) .159(3) .120(2) -.027(2) .0103(14) -.006(2)
C27 .106(2) .196(4) .207(5) -.063(3) .025(3) -.048(4)

loop_
_atom_site_label
_atom_site_fract_x
_atom_site_fract_y
_atom_site_fract_z
_atom_site_U_iso_or_equiv
_atom_site_thermal_displace_type
_atom_site_calc_flag
_atom_site_refinement_flags
_atom_site_occupancy
_atom_site_disorder_group
_atom_site_type_symbol
N .23814(6) .0286(2) .00793(7) .0508(3) Uani d . 1 . N
C1 .20547(7) .2073(2) -.02939(8) .0505(3) Uani d . 1 . C
C2 .24476(8) .3416(2) -.07832(8) .0544(4) Uani d . 1 . C
C3 .31285(9) .2858(3) -.09083(10) .0645(4) Uani d . 1 . C
C4 .34991(12) .4214(3) -.13489(11) .0778(5) Uani d . 1 . C
C5 .32029(13) .6161(4) -.16752(11) .0823(6) Uani d . 1 . C
C6 .25440(12) .6721(3) -.15723(10) .0748(5) Uani d . 1 . C
C7 .21429(9) .5366(2) -.11338(8) .0608(4) Uani d . 1 . C
C8 .14468(10) .5922(3) -.10259(10) .0673(5) Uani d . 1 . C
C9 .10715(9) .4664(3) -.05854(10) .0626(4) Uani d . 1 . C
C10 .13651(7) .2689(2) -.01998(8) .0539(4) Uani d . 1 . C
C11 .09910(8) .1387(2) .02856(9) .0550(4) Uani d . 1 . C
C12 .13123(7) -.0409(2) .06591(8) .0518(3) Uani d . 1 . C
C13 .10989(8) -.2089(2) .12055(8) .0567(4) Uani d . 1 . C
C14 .05016(9) -.2527(3) .15305(10) .0682(5) Uani d . 1 . C
C15 .04899(11) -.4375(3) .20352(11) .0790(5) Uani d . 1 . C
C16 .10526(11) -.5743(3) .22141(10) .0757(5) Uani d . 1 . C
C17 .16768(9) -.5350(3) .18897(9) .0630(4) Uani d . 1 . C
C18 .16814(8) -.3507(2) .13896(8) .0548(4) Uani d . 1 . C
C19 .22535(7) -.2861(2) .10103(8) .0524(4) Uani d . 1 . C
C20 .20188(7) -.0877(2) .05363(8) .0492(3) Uani d . 1 . C
C21 .23040(10) -.6576(3) .20025(10) .0699(5) Uani d . 1 . C
C22 .28655(11) -.5942(3) .16423(10) .0692(5) Uani d . 1 . C
C23 .28645(8) -.4066(2) .11266(8) .0574(4) Uani d . 1 . C
C24 .34981(9) -.3462(3) .07615(11) .0668(4) Uani d . 1 . C
C25 .39534(11) -.1766(4) .12666(13) .0879(6) Uani d . 1 . C
C26 .45596(13) -.0966(6) .0894(2) .1211(9) Uani d . 1 . C
C27 .5008(2) .0691(9) .1407(4) .170(2) Uani d . 1 . C
H3 .3334(8) .148(3) -.0670(10) .076(5) Uiso d . 1 . H
H4 .3961(11) .394(3) -.1437(11) .093(6) Uiso d . 1 . H
H5 .3483(11) .715(4) -.1960(14) .111(7) Uiso d . 1 . H
H6 .2326(10) .809(4) -.1801(12) .095(6) Uiso d . 1 . H
H8 .1254(9) .723(3) -.1293(11) .085(5) Uiso d . 1 . H
H9 .0583(9) .501(3) -.0512(9) .073(5) Uiso d . 1 . H
H11 .0511(8) .173(2) .0346(9) .058(4) Uiso d . 1 . H
H14 .0056(9) -.151(3) .1404(10) .085(5) Uiso d . 1 . H
H15 .0033(10) -.475(3) .2264(11) .092(6) Uiso d . 1 . H
H16 .1026(9) -.694(3) .2552(11) .086(6) Uiso d . 1 . H
H21 .2309(9) -.794(3) .2343(11) .090(6) Uiso d . 1 . H
H22 .3327(9) -.668(3) .1699(9) .067(4) Uiso d . 1 . H
H24A .3364(8) -.292(3) .0225(11) .079(5) Uiso d . 1 . H
H24B .3777(9) -.486(3) .0680(10) .086(5) Uiso d . 1 . H
H25A .4186(13) -.255(4) .1796(16) .129(8) Uiso d . 1 . H
H25B .3742(13) -.020(5) .1399(16) .152(10) Uiso d . 1 . H
H26A .4332(18) -.017(7) .031(2) .209(14) Uiso d . 1 . H
H26B .4833(17) -.244(7) .073(2) .188(14) Uiso d . 1 . H
H27A .539(2) .099(6) .117(2) .204(16) Uiso d . 1 . H
H27B .4711(17) .154(6) .176(2) .170(14) Uiso d . 1 . H
H27C .510(2) -.013(7) .206(3) .217(19) Uiso d . 1 . H

loop_
_atom_type_symbol
_atom_type_description
_atom_type_scat_dispersion_real
_atom_type_scat_dispersion_imag
_atom_type_scat_source
C C 0.0033 0.0016 'International Tables Vol C Tables 4.2.6.8 and 6.1.1.4'
H H 0.0000 0.0000 'International Tables Vol C Tables 4.2.6.8 and 6.1.1.4'
N N 0.0061 0.0033 'International Tables Vol C Tables 4.2.6.8 and 6.1.1.4'

loop_
_geom_angle_atom_site_label_1
_geom_angle_atom_site_label_2
_geom_angle_atom_site_label_3
_geom_angle
_geom_angle_publ_flag
C20 N C1 116.45(12) yes
N C1 C10 122.74(13) yes
N C1 C2 117.63(13) yes
C10 C1 C2 119.60(13) ?
C3 C2 C7 118.90(15) ?
C3 C2 C1 121.92(14) ?
C7 C2 C1 119.18(14) ?
C4 C3 C2 120.5(2) ?
C3 C4 C5 120.3(2) ?
C6 C5 C4 120.3(2) ?
C5 C6 C7 121.2(2) ?
C6 C7 C2 118.7(2) ?
C6 C7 C8 121.9(2) ?
C2 C7 C8 119.37(15) ?
C9 C8 C7 121.93(15) ?
C8 C9 C10 120.8(2) ?
C11 C10 C1 119.11(13) ?
C11 C10 C9 121.76(14) ?
C1 C10 C9 119.10(14) ?
C12 C11 C10 118.58(14) ?
C11 C12 C20 118.12(13) ?
C11 C12 C13 133.84(14) yes
C20 C12 C13 108.03(12) yes
C14 C13 C18 118.89(15) yes
C14 C13 C12 135.27(15) yes
C18 C13 C12 105.83(13) yes
C13 C14 C15 118.8(2) ?
C16 C15 C14 122.4(2) ?
C15 C16 C17 120.6(2) ?
C18 C17 C21 115.0(2) yes
C18 C17 C16 116.5(2) yes
C21 C17 C16 128.5(2) yes
C17 C18 C19 124.57(15) yes
C17 C18 C13 122.93(15) yes
C19 C18 C13 112.50(13) yes
C23 C19 C18 119.98(13) ?
C23 C19 C20 134.31(14) yes
C18 C19 C20 105.71(12) yes
N C20 C12 124.98(12) yes
N C20 C19 127.10(12) yes
C12 C20 C19 107.92(12) yes
C22 C21 C17 120.7(2) ?
C21 C22 C23 124.0(2) ?
C19 C23 C22 115.8(2) yes
C19 C23 C24 123.23(14) yes
C22 C23 C24 120.99(15) ?
C23 C24 C25 112.15(15) yes
C26 C25 C24 114.3(2) yes
C25 C26 C27 113.5(3) yes

loop_
_geom_bond_atom_site_label_1
_geom_bond_atom_site_label_2
_geom_bond_site_symmetry_2
_geom_bond_distance
_geom_bond_publ_flag
N C20 . 1.315(2) yes
N C1 . 1.360(2) yes
C1 C10 . 1.412(2) yes
C1 C2 . 1.445(2) yes
C2 C3 . 1.401(2) yes
C2 C7 . 1.410(2) yes
C3 C4 . 1.373(2) yes
C4 C5 . 1.389(3) yes
C5 C6 . 1.350(3) yes
C6 C7 . 1.406(2) yes
C7 C8 . 1.421(2) yes
C8 C9 . 1.344(2) yes
C9 C10 . 1.437(2) yes
C10 C11 . 1.406(2) yes
C11 C12 . 1.360(2) yes
C12 C20 . 1.435(2) yes
C12 C13 . 1.468(2) yes
C13 C14 . 1.370(2) yes
C13 C18 . 1.413(2) yes
C14 C15 . 1.406(3) yes
C15 C16 . 1.365(3) yes
C16 C17 . 1.411(3) yes
C17 C18 . 1.398(2) yes
C17 C21 . 1.409(2) yes
C18 C19 . 1.406(2) yes
C19 C23 . 1.376(2) yes
C19 C20 . 1.476(2) yes
C21 C22 . 1.369(3) yes
C22 C23 . 1.429(2) yes
C23 C24 . 1.489(2) yes
C24 C25 . 1.528(3) yes
C25 C26 . 1.484(3) yes
C26 C27 . 1.511(4) yes

loop_
_geom_torsion_atom_site_label_1
_geom_torsion_atom_site_label_2
_geom_torsion_atom_site_label_3
_geom_torsion_atom_site_label_4
_geom_torsion
_geom_torsion_publ_flag
C20 N C1 C10 0.5(2) ?
C20 N C1 C2 178.40(11) ?
N C1 C2 C3 3.2(2) ?
C10 C1 C2 C3 -178.81(13) ?
N C1 C2 C7 -175.63(11) ?
C10 C1 C2 C7 2.4(2) ?
C7 C2 C3 C4 1.5(2) ?
C1 C2 C3 C4 -177.30(14) ?
C2 C3 C4 C5 0.1(3) ?
C3 C4 C5 C6 -1.0(3) ?
C4 C5 C6 C7 0.2(3) ?
C5 C6 C7 C2 1.4(2) ?
C5 C6 C7 C8 -179.4(2) ?
C3 C2 C7 C6 -2.3(2) ?
C1 C2 C7 C6 176.59(13) ?
C3 C2 C7 C8 178.59(14) ?
C1 C2 C7 C8 -2.6(2) ?
C6 C7 C8 C9 -177.84(15) ?
C2 C7 C8 C9 1.3(2) ?
C7 C8 C9 C10 0.3(2) ?
N C1 C10 C11 -1.3(2) ?
C2 C1 C10 C11 -179.20(12) ?
N C1 C10 C9 177.02(12) ?
C2 C1 C10 C9 -0.9(2) ?
C8 C9 C10 C11 177.84(14) ?
C8 C9 C10 C1 -0.4(2) ?
C1 C10 C11 C12 1.0(2) ?
C9 C10 C11 C12 -177.27(12) ?
C10 C11 C12 C20 0.0(2) ?
C10 C11 C12 C13 178.97(13) ?
C11 C12 C13 C14 1.8(3) ?
C20 C12 C13 C14 -179.1(2) ?
C11 C12 C13 C18 -179.21(14) ?
C20 C12 C13 C18 -0.16(14) ?
C18 C13 C14 C15 -0.1(2) ?
C12 C13 C14 C15 178.8(2) ?
C13 C14 C15 C16 0.2(3) ?
C14 C15 C16 C17 -0.3(3) ?
C15 C16 C17 C18 0.3(2) ?
C15 C16 C17 C21 -179.7(2) ?
C21 C17 C18 C19 0.3(2) ?
C16 C17 C18 C19 -179.71(13) ?
C21 C17 C18 C13 179.77(12) ?
C16 C17 C18 C13 -0.3(2) ?
C14 C13 C18 C17 0.1(2) ?
C12 C13 C18 C17 -179.04(12) ?
C14 C13 C18 C19 179.65(13) ?
C12 C13 C18 C19 0.5(2) ?
C17 C18 C19 C23 -0.5(2) ?
C13 C18 C19 C23 179.96(12) ?
C17 C18 C19 C20 178.91(12) ?
C13 C18 C19 C20 -0.60(15) ?
C1 N C20 C12 0.6(2) ?
C1 N C20 C19 -179.26(11) ?
C11 C12 C20 N -0.9(2) ?
C13 C12 C20 N 179.89(12) ?
C11 C12 C20 C19 179.03(11) ?
C13 C12 C20 C19 -0.19(14) ?
C23 C19 C20 N -0.3(2) ?
C18 C19 C20 N -179.61(12) ?
C23 C19 C20 C12 179.79(14) ?
C18 C19 C20 C12 0.47(14) ?
C18 C17 C21 C22 0.4(2) ?
C16 C17 C21 C22 -179.5(2) ?
C17 C21 C22 C23 -1.0(2) ?
C18 C19 C23 C22 0.0(2) ?
C20 C19 C23 C22 -179.25(13) ?
C18 C19 C23 C24 -178.61(13) ?
C20 C19 C23 C24 2.1(2) ?
C21 C22 C23 C19 0.8(2) ?
C21 C22 C23 C24 179.39(15) ?
C19 C23 C24 C25 84.7(2) yes
C22 C23 C24 C25 -93.9(2) yes
C23 C24 C25 C26 -175.1(2) yes
C24 C25 C26 C27 -179.4(3) yes

loop_
_cod_related_entry_id
_cod_related_entry_database
_cod_related_entry_code
1 ChemSpider 8745852
